data_7206651
loop_
_publ_author_name
'Huang, Fu-Ping'
'Bian, He-Dong'
'Yu, Qing'
'Tian, Jin-Lei'
'Liang, Hong'
'Yan, Shi-Ping'
'Liao, Dai-Zheng'
'Cheng, Peng'

_publ_section_title
;
 Coordination assemblies of Coii/Niii/Mnii/Znii with
 1,1&#x2032;-biphenyl-2,2&#x2032;-dicarboxylic acid and three positional
 isomeric ligands: structural diversity and properties
;
_journal_issue 21
_journal_name_full CrystEngComm
_journal_page_first 6538
_journal_paper_doi 10.1039/c1ce05562c
_journal_volume 13
_journal_year 2011
_chemical_formula_sum 'C52 H52 N10 Ni2 O17'
_chemical_formula_weight 1206.34
_chemical_name_systematic
;
?
;
_space_group_IT_number 2
_symmetry_cell_setting triclinic
_symmetry_space_group_name_Hall '-P 1'
_symmetry_space_group_name_H-M 'P -1'
_atom_sites_solution_hydrogens geom
_atom_sites_solution_primary direct
_atom_sites_solution_secondary difmap
_audit_creation_method SHELXL-97
_cell_angle_alpha 100.03(3)
_cell_angle_beta 99.52(3)
_cell_angle_gamma 97.24(3)
_cell_formula_units_Z 1
_cell_length_a 9.6870(19)
_cell_length_b 11.870(2)
_cell_length_c 12.456(3)
_cell_measurement_temperature 293(2)
_cell_volume 1373.1(5)
_computing_structure_refinement 'SHELXL-97 (Sheldrick, 1997)'
_computing_structure_solution 'SHELXS-97 (Sheldrick, 1990)'
_diffrn_ambient_temperature 293(2)
_diffrn_measured_fraction_theta_full 0.979
_diffrn_measured_fraction_theta_max 0.979
_diffrn_radiation_monochromator graphite
_diffrn_radiation_source 'fine-focus sealed tube'
_diffrn_radiation_type MoK\a
_diffrn_radiation_wavelength 0.71073
_diffrn_reflns_av_R_equivalents 0.0818
_diffrn_reflns_av_sigmaI/netI 0.1461
_diffrn_reflns_limit_h_max 11
_diffrn_reflns_limit_h_min -11
_diffrn_reflns_limit_k_max 14
_diffrn_reflns_limit_k_min -11
_diffrn_reflns_limit_l_max 14
_diffrn_reflns_limit_l_min -14
_diffrn_reflns_number 7839
_diffrn_reflns_theta_full 25.01
_diffrn_reflns_theta_max 25.01
_diffrn_reflns_theta_min 3.00
_exptl_absorpt_coefficient_mu 0.761
_exptl_absorpt_correction_T_max 0.944
_exptl_absorpt_correction_T_min 0.900
_exptl_absorpt_correction_type multi-scan
_exptl_absorpt_process_details sadabs
_exptl_crystal_colour green
_exptl_crystal_density_diffrn 1.408
_exptl_crystal_density_method 'not measured'
_exptl_crystal_description block
_exptl_crystal_F_000 500
_exptl_crystal_size_max 0.32
_exptl_crystal_size_mid 0.12
_exptl_crystal_size_min 0.08
_refine_diff_density_max 0.672
_refine_diff_density_min -1.228
_refine_diff_density_rms 0.107
_refine_ls_extinction_method none
_refine_ls_goodness_of_fit_ref 0.993
_refine_ls_hydrogen_treatment mixed
_refine_ls_matrix_type full
_refine_ls_number_parameters 380
_refine_ls_number_reflns 4742
_refine_ls_number_restraints 31
_refine_ls_restrained_S_all 0.990
_refine_ls_R_factor_all 0.1480
_refine_ls_R_factor_gt 0.0907
_refine_ls_shift/su_max 0.000
_refine_ls_shift/su_mean 0.000
_refine_ls_structure_factor_coef Fsqd
_refine_ls_weighting_details 'calc w=1/[\s^2^(Fo^2^)+(0.0953P)^2^+2.0000P] where P=(Fo^2^+2Fc^2^)/3'
_refine_ls_weighting_scheme calc
_refine_ls_wR_factor_gt 0.1937
_refine_ls_wR_factor_ref 0.2280
_reflns_number_gt 2963
_reflns_number_total 4742
_reflns_threshold_expression >2sigma(I)
_cod_data_source_file c1ce05562c.txt
_cod_data_source_block aa2
_cod_depositor_comments
;
The following automatic conversions were performed:

'_symmetry_cell_setting' value 'TRICLINIC' changed to 'triclinic'
according to /home/saulius/struct/CIF-dictionaries/cif_core.dic
dictionary named 'cif_core.dic' version 2.4.1 from
2010-06-29.

'_geom_angle_publ_flag' value 'Y' changed to 'y'
according to /home/saulius/struct/CIF-dictionaries/cif_core.dic
dictionary named 'cif_core.dic' version 2.4.1 from 2010-06-29 (30
times).

Automatic conversion script
Id: cif_fix_values 1715 2011-07-08 13:25:40Z adriana 
;
_cod_original_sg_symbol_H-M P-1
_cod_database_code 7206651

loop_
_symmetry_equiv_pos_as_xyz
'x, y, z'
'-x, -y, -z'

loop_
_atom_site_label
_atom_site_type_symbol
_atom_site_fract_x
_atom_site_fract_y
_atom_site_fract_z
_atom_site_U_iso_or_equiv
_atom_site_adp_type
_atom_site_occupancy
_atom_site_symmetry_multiplicity
_atom_site_calc_flag
_atom_site_refinement_flags
_atom_site_disorder_group
Ni1 Ni 0.5000 0.5000 1.0000 0.0311(4) Uani 1 2 d S .
Ni2 Ni 0.5000 0.5000 0.5000 0.0356(4) Uani 1 2 d S .
C1 C 0.2943(6) 0.6436(6) 0.9020(6) 0.0305(16) Uani 1 1 d . .
C2 C 0.2329(7) 0.6847(6) 0.7982(6) 0.0354(17) Uani 1 1 d . .
C3 C 0.2602(7) 0.8024(7) 0.7984(6) 0.0442(19) Uani 1 1 d . .
H3A H 0.3038 0.8540 0.8638 0.053 Uiso 1 1 calc R .
C4 C 0.2234(8) 0.8435(7) 0.7024(7) 0.051(2) Uani 1 1 d . .
H4A H 0.2442 0.9220 0.7021 0.061 Uiso 1 1 calc R .
C5 C 0.1552(8) 0.7660(8) 0.6067(7) 0.052(2) Uani 1 1 d . .
H5A H 0.1327 0.7927 0.5411 0.063 Uiso 1 1 calc R .
C6 C 0.1205(8) 0.6515(7) 0.6067(6) 0.048(2) Uani 1 1 d . .
H6A H 0.0709 0.6017 0.5420 0.058 Uiso 1 1 calc R .
C7 C 0.1586(6) 0.6074(6) 0.7030(6) 0.0359(17) Uani 1 1 d . .
C8 C 0.1044(7) 0.4844(6) 0.7042(5) 0.0365(17) Uani 1 1 d . .
C9 C -0.0246(7) 0.4633(8) 0.7370(6) 0.053(2) Uani 1 1 d . .
H9A H -0.0693 0.5255 0.7603 0.063 Uiso 1 1 calc R .
C10 C -0.0896(9) 0.3508(9) 0.7360(7) 0.063(3) Uani 1 1 d . .
H10A H -0.1773 0.3385 0.7570 0.076 Uiso 1 1 calc R .
C11 C -0.0245(9) 0.2612(9) 0.7047(7) 0.059(2) Uani 1 1 d . .
H11A H -0.0682 0.1860 0.7014 0.071 Uiso 1 1 calc R .
C12 C 0.1075(8) 0.2803(7) 0.6774(6) 0.049(2) Uani 1 1 d . .
H12A H 0.1534 0.2175 0.6587 0.059 Uiso 1 1 calc R .
C13 C 0.1726(7) 0.3890(6) 0.6769(5) 0.0366(17) Uani 1 1 d . .
C14 C 0.3135(7) 0.4027(6) 0.6433(6) 0.0366(17) Uani 1 1 d . .
C15 C 0.6612(7) 0.7492(6) 1.0506(6) 0.0431(19) Uani 1 1 d . .
H15A H 0.5747 0.7684 1.0642 0.052 Uiso 1 1 calc R .
C16 C 0.7751(7) 0.8366(6) 1.0733(6) 0.0422(18) Uani 1 1 d . .
H16A H 0.7657 0.9125 1.1018 0.051 Uiso 1 1 calc R .
C17 C 0.9045(6) 0.8095(6) 1.0527(5) 0.0338(16) Uani 1 1 d . .
C18 C 0.9109(7) 0.6967(6) 1.0076(6) 0.0385(18) Uani 1 1 d . .
H18A H 0.9949 0.6758 0.9899 0.046 Uiso 1 1 calc R .
C19 C 0.7910(7) 0.6150(6) 0.9890(6) 0.045(2) Uani 1 1 d . .
H19A H 0.7975 0.5387 0.9596 0.054 Uiso 1 1 calc R .
C20 C 1.0324(7) 0.8977(6) 1.0869(5) 0.0330(16) Uani 1 1 d . .
C21 C 1.1813(7) 1.0448(6) 1.1600(6) 0.0389(17) Uani 1 1 d . .
C22 C 1.2481(7) 1.1597(6) 1.2282(6) 0.0353(17) Uani 1 1 d . .
C23 C 1.1745(7) 1.2297(6) 1.2888(6) 0.0431(19) Uani 1 1 d . .
H23A H 1.0769 1.2103 1.2814 0.052 Uiso 1 1 calc R .
C24 C 1.2452(7) 1.3280(6) 1.3598(6) 0.0413(19) Uani 1 1 d . .
H24A H 1.1933 1.3731 1.4013 0.050 Uiso 1 1 calc R .
C25 C 1.4544(7) 1.2975(7) 1.3101(7) 0.057(2) Uani 1 1 d . .
H25A H 1.5509 1.3210 1.3149 0.068 Uiso 1 1 calc R .
C26 C 1.3895(8) 1.1966(7) 1.2381(7) 0.065(3) Uani 1 1 d . .
H26A H 1.4423 1.1533 1.1958 0.077 Uiso 1 1 calc R .
N1 N 0.6666(5) 0.6380(5) 1.0103(5) 0.0344(14) Uani 1 1 d . .
N2 N 1.0405(5) 1.0029(5) 1.1465(5) 0.0380(14) Uani 1 1 d . .
N3 N 1.1581(6) 0.8796(5) 1.0643(5) 0.0378(14) Uani 1 1 d D .
N4 N 1.2563(6) 0.9746(5) 1.1112(5) 0.0446(16) Uani 1 1 d . .
N5 N 1.3847(5) 1.3635(5) 1.3737(5) 0.0396(15) Uani 1 1 d . .
O1 O 0.3666(4) 0.5643(4) 0.8871(4) 0.0368(11) Uani 1 1 d . .
O2 O 0.2758(5) 0.6937(4) 0.9942(4) 0.0450(13) Uani 1 1 d . .
O3 O 0.3963(5) 0.3308(5) 0.6669(4) 0.0511(14) Uani 1 1 d . .
O4 O 0.3421(5) 0.4793(4) 0.5886(4) 0.0404(12) Uani 1 1 d . .
O5 O 0.4287(4) 0.5890(4) 1.1307(4) 0.0376(12) Uani 1 1 d . .
O6 O 0.3915(5) 0.6179(5) 0.4318(4) 0.0551(15) Uani 1 1 d . .
H5B H 0.4717 0.6568 1.1644 0.066 Uiso 1 1 d R .
H5C H 0.3581 0.5586 1.1545 0.066 Uiso 1 1 d R .
H6B H 0.3143 0.6323 0.4510 0.066 Uiso 1 1 d R .
H6C H 0.4240 0.6520 0.3844 0.066 Uiso 1 1 d R .
H3 H 1.192(8) 0.823(5) 1.030(6) 0.066 Uiso 1 1 d D .
O7 O 0.5000 0.0000 0.0000 0.67(4) Uani 1 2 d SU .
O8 O 0.567(9) 0.084(8) 0.573(5) 0.42(3) Uani 0.48(2) 1 d PU 1
O9 O 0.475(7) 0.100(6) 0.740(5) 0.42(2) Uani 0.48(2) 1 d PU 1
O8' O 0.573(8) -0.027(9) 0.508(8) 0.42(3) Uani 0.52(2) 1 d PU 2
O9' O 0.355(6) 0.083(5) 0.592(6) 0.42(2) Uani 0.52(2) 1 d PU 2

loop_
_atom_site_aniso_label
_atom_site_aniso_U_11
_atom_site_aniso_U_22
_atom_site_aniso_U_33
_atom_site_aniso_U_23
_atom_site_aniso_U_13
_atom_site_aniso_U_12
Ni1 0.0304(6) 0.0180(7) 0.0420(8) 0.0058(6) -0.0010(5) 0.0030(5)
Ni2 0.0296(7) 0.0243(8) 0.0482(8) 0.0017(6) 0.0027(5) 0.0013(5)
C1 0.028(3) 0.014(4) 0.042(4) 0.002(3) -0.002(3) -0.006(3)
C2 0.036(4) 0.031(5) 0.041(4) 0.010(3) 0.006(3) 0.007(3)
C3 0.050(4) 0.032(5) 0.053(5) 0.014(4) 0.011(4) 0.005(3)
C4 0.060(5) 0.036(5) 0.066(6) 0.025(4) 0.015(4) 0.015(4)
C5 0.063(5) 0.058(6) 0.048(5) 0.030(4) 0.010(4) 0.029(4)
C6 0.054(5) 0.046(6) 0.048(5) 0.016(4) 0.004(4) 0.019(4)
C7 0.031(4) 0.025(4) 0.054(5) 0.013(4) 0.008(3) 0.008(3)
C8 0.031(4) 0.040(5) 0.036(4) 0.011(3) -0.002(3) 0.002(3)
C9 0.039(4) 0.065(6) 0.054(5) 0.019(4) 0.000(4) 0.012(4)
C10 0.041(5) 0.080(8) 0.073(6) 0.040(5) 0.007(4) -0.004(5)
C11 0.055(5) 0.063(7) 0.055(5) 0.028(5) -0.001(4) -0.018(5)
C12 0.054(5) 0.040(5) 0.050(5) 0.016(4) -0.001(4) -0.003(4)
C13 0.038(4) 0.038(5) 0.033(4) 0.016(3) 0.002(3) -0.004(3)
C14 0.044(4) 0.025(4) 0.039(4) 0.007(3) 0.002(3) 0.003(3)
C15 0.036(4) 0.027(5) 0.064(5) 0.010(4) 0.003(3) 0.001(3)
C16 0.039(4) 0.019(4) 0.063(5) 0.006(4) 0.000(3) 0.001(3)
C17 0.030(3) 0.025(4) 0.043(4) 0.007(3) 0.001(3) -0.001(3)
C18 0.033(4) 0.021(4) 0.056(5) 0.002(3) 0.001(3) 0.003(3)
C19 0.038(4) 0.015(4) 0.075(5) -0.002(4) 0.007(4) 0.002(3)
C20 0.036(4) 0.019(4) 0.044(4) 0.009(3) 0.003(3) 0.002(3)
C21 0.034(4) 0.029(4) 0.052(5) 0.007(3) 0.004(3) 0.003(3)
C22 0.033(4) 0.022(4) 0.049(4) 0.010(3) 0.005(3) -0.001(3)
C23 0.025(3) 0.034(5) 0.062(5) -0.004(4) 0.002(3) 0.001(3)
C24 0.031(4) 0.030(5) 0.058(5) -0.001(4) 0.005(3) 0.004(3)
C25 0.032(4) 0.043(5) 0.081(6) -0.018(5) 0.016(4) -0.011(4)
C26 0.052(5) 0.042(6) 0.088(7) -0.019(5) 0.027(4) -0.008(4)
N1 0.030(3) 0.024(4) 0.047(4) 0.006(3) 0.005(2) 0.003(2)
N2 0.033(3) 0.026(4) 0.051(4) 0.002(3) 0.004(3) 0.002(3)
N3 0.038(3) 0.021(4) 0.050(4) 0.001(3) 0.007(3) 0.002(3)
N4 0.035(3) 0.029(4) 0.061(4) -0.003(3) 0.003(3) -0.002(3)
N5 0.033(3) 0.030(4) 0.053(4) 0.000(3) 0.009(3) 0.004(3)
O1 0.035(2) 0.027(3) 0.048(3) 0.009(2) 0.001(2) 0.011(2)
O2 0.054(3) 0.039(3) 0.044(3) 0.007(3) 0.006(2) 0.023(2)
O3 0.046(3) 0.041(4) 0.068(4) 0.014(3) 0.006(3) 0.016(3)
O4 0.039(3) 0.026(3) 0.053(3) 0.000(3) 0.008(2) 0.007(2)
O5 0.040(3) 0.023(3) 0.045(3) 0.004(2) 0.005(2) -0.001(2)
O6 0.045(3) 0.050(4) 0.076(4) 0.022(3) 0.012(3) 0.017(3)
O7 0.66(4) 0.67(4) 0.67(4) 0.129(13) 0.129(13) 0.104(12)
O8 0.42(3) 0.42(3) 0.43(3) 0.084(9) 0.082(9) 0.069(8)
O9 0.42(2) 0.42(2) 0.43(2) 0.082(8) 0.081(8) 0.071(8)
O8' 0.42(3) 0.42(3) 0.43(3) 0.084(9) 0.082(9) 0.069(8)
O9' 0.42(2) 0.42(2) 0.43(2) 0.082(8) 0.081(8) 0.071(8)

loop_
_atom_type_symbol
_atom_type_description
_atom_type_scat_dispersion_real
_atom_type_scat_dispersion_imag
_atom_type_scat_source
C C 0.0033 0.0016 'International Tables Vol C Tables 4.2.6.8 and 6.1.1.4'
H H 0.0000 0.0000 'International Tables Vol C Tables 4.2.6.8 and 6.1.1.4'
N N 0.0061 0.0033 'International Tables Vol C Tables 4.2.6.8 and 6.1.1.4'
Ni Ni 0.3393 1.1124 'International Tables Vol C Tables 4.2.6.8 and 6.1.1.4'
O O 0.0106 0.0060 'International Tables Vol C Tables 4.2.6.8 and 6.1.1.4'

loop_
_geom_angle_atom_site_label_1
_geom_angle_atom_site_label_2
_geom_angle_atom_site_label_3
_geom_angle
_geom_angle_site_symmetry_1
_geom_angle_site_symmetry_3
_geom_angle_publ_flag
O5 Ni1 O5 180.000(1) . 2_667 y
O5 Ni1 O1 91.68(18) . . y
O5 Ni1 O1 88.32(18) 2_667 . y
O5 Ni1 O1 88.32(18) . 2_667 y
O5 Ni1 O1 91.68(18) 2_667 2_667 y
O1 Ni1 O1 180.000(1) . 2_667 y
O5 Ni1 N1 87.95(19) . 2_667 y
O5 Ni1 N1 92.05(19) 2_667 2_667 y
O1 Ni1 N1 88.5(2) . 2_667 y
O1 Ni1 N1 91.5(2) 2_667 2_667 y
O5 Ni1 N1 92.05(19) . . y
O5 Ni1 N1 87.95(19) 2_667 . y
O1 Ni1 N1 91.5(2) . . y
O1 Ni1 N1 88.5(2) 2_667 . y
N1 Ni1 N1 180.0(2) 2_667 . y
O4 Ni2 O4 180.000(1) . 2_666 y
O4 Ni2 O6 86.8(2) . . y
O4 Ni2 O6 93.2(2) 2_666 . y
O4 Ni2 O6 93.2(2) . 2_666 y
O4 Ni2 O6 86.8(2) 2_666 2_666 y
O6 Ni2 O6 180.000(1) . 2_666 y
O4 Ni2 N5 89.01(19) . 1_444 y
O4 Ni2 N5 90.99(19) 2_666 1_444 y
O6 Ni2 N5 90.8(2) . 1_444 y
O6 Ni2 N5 89.2(2) 2_666 1_444 y
O4 Ni2 N5 90.99(19) . 2_777 y
O4 Ni2 N5 89.01(19) 2_666 2_777 y
O6 Ni2 N5 89.2(2) . 2_777 y
O6 Ni2 N5 90.8(2) 2_666 2_777 y
N5 Ni2 N5 180.000(1) 1_444 2_777 y
O2 C1 O1 125.4(6) . . ?
O2 C1 C2 119.1(6) . . ?
O1 C1 C2 115.4(6) . . ?
C3 C2 C7 120.4(7) . . ?
C3 C2 C1 117.8(6) . . ?
C7 C2 C1 121.8(6) . . ?
C4 C3 C2 120.6(7) . . ?
C4 C3 H3A 119.7 . . ?
C2 C3 H3A 119.7 . . ?
C3 C4 C5 118.9(8) . . ?
C3 C4 H4A 120.5 . . ?
C5 C4 H4A 120.5 . . ?
C6 C5 C4 121.2(7) . . ?
C6 C5 H5A 119.4 . . ?
C4 C5 H5A 119.4 . . ?
C5 C6 C7 120.9(7) . . ?
C5 C6 H6A 119.6 . . ?
C7 C6 H6A 119.6 . . ?
C2 C7 C6 117.8(7) . . ?
C2 C7 C8 122.2(6) . . ?
C6 C7 C8 119.6(7) . . ?
C9 C8 C13 117.2(7) . . ?
C9 C8 C7 116.6(7) . . ?
C13 C8 C7 126.2(6) . . ?
C8 C9 C10 121.8(8) . . ?
C8 C9 H9A 119.1 . . ?
C10 C9 H9A 119.1 . . ?
C11 C10 C9 119.3(8) . . ?
C11 C10 H10A 120.3 . . ?
C9 C10 H10A 120.3 . . ?
C10 C11 C12 120.0(9) . . ?
C10 C11 H11A 120.0 . . ?
C12 C11 H11A 120.0 . . ?
C13 C12 C11 121.7(8) . . ?
C13 C12 H12A 119.1 . . ?
C11 C12 H12A 119.1 . . ?
C12 C13 C8 119.7(7) . . ?
C12 C13 C14 118.7(7) . . ?
C8 C13 C14 121.5(6) . . ?
O4 C14 O3 123.4(6) . . ?
O4 C14 C13 118.9(6) . . ?
O3 C14 C13 117.5(7) . . ?
N1 C15 C16 124.2(7) . . ?
N1 C15 H15A 117.9 . . ?
C16 C15 H15A 117.9 . . ?
C15 C16 C17 118.6(7) . . ?
C15 C16 H16A 120.7 . . ?
C17 C16 H16A 120.7 . . ?
C18 C17 C16 118.1(6) . . ?
C18 C17 C20 121.4(6) . . ?
C16 C17 C20 120.3(6) . . ?
C17 C18 C19 119.0(6) . . ?
C17 C18 H18A 120.5 . . ?
C19 C18 H18A 120.5 . . ?
N1 C19 C18 124.2(6) . . ?
N1 C19 H19A 117.9 . . ?
C18 C19 H19A 117.9 . . ?
N2 C20 N3 110.9(6) . . ?
N2 C20 C17 125.6(6) . . ?
N3 C20 C17 123.5(6) . . ?
N4 C21 N2 115.4(6) . . ?
N4 C21 C22 121.4(6) . . ?
N2 C21 C22 123.2(6) . . ?
C26 C22 C23 117.2(7) . . ?
C26 C22 C21 120.3(6) . . ?
C23 C22 C21 122.3(6) . . ?
C24 C23 C22 119.5(6) . . ?
C24 C23 H23A 120.2 . . ?
C22 C23 H23A 120.2 . . ?
N5 C24 C23 124.1(6) . . ?
N5 C24 H24A 118.0 . . ?
C23 C24 H24A 118.0 . . ?
N5 C25 C26 122.8(7) . . ?
N5 C25 H25A 118.6 . . ?
C26 C25 H25A 118.6 . . ?
C22 C26 C25 120.4(7) . . ?
C22 C26 H26A 119.8 . . ?
C25 C26 H26A 119.8 . . ?
C19 N1 C15 115.9(6) . . ?
C19 N1 Ni1 119.8(5) . . ?
C15 N1 Ni1 123.8(4) . . ?
C20 N2 C21 101.6(5) . . ?
C20 N3 N4 109.7(5) . . ?
C20 N3 H3 136(5) . . ?
N4 N3 H3 114(5) . . ?
C21 N4 N3 102.3(5) . . ?
C24 N5 C25 115.9(6) . . ?
C24 N5 Ni2 124.2(4) . 1_666 ?
C25 N5 Ni2 119.4(4) . 1_666 ?
C1 O1 Ni1 130.3(4) . . ?
C14 O4 Ni2 129.7(4) . . ?
Ni1 O5 H5B 120.4 . . ?
Ni1 O5 H5C 120.9 . . ?
H5B O5 H5C 118.6 . . ?
Ni2 O6 H6B 120.0 . . ?
Ni2 O6 H6C 120.0 . . ?
H6B O6 H6C 120.0 . . ?
O9' O8' O8' 125(9) 2_656 2_656 ?

loop_
_geom_bond_atom_site_label_1
_geom_bond_atom_site_label_2
_geom_bond_distance
_geom_bond_site_symmetry_2
_geom_bond_publ_flag
Ni1 O5 2.050(4) . y
Ni1 O5 2.050(4) 2_667 y
Ni1 O1 2.062(4) . y
Ni1 O1 2.062(4) 2_667 y
Ni1 N1 2.120(5) 2_667 y
Ni1 N1 2.120(5) . y
Ni2 O4 2.044(5) . y
Ni2 O4 2.044(5) 2_666 y
Ni2 O6 2.068(5) . y
Ni2 O6 2.068(5) 2_666 y
Ni2 N5 2.103(5) 1_444 y
Ni2 N5 2.103(5) 2_777 y
C1 O2 1.249(7) . ?
C1 O1 1.250(7) . ?
C1 C2 1.517(9) . ?
C2 C3 1.388(10) . ?
C2 C7 1.393(9) . ?
C3 C4 1.379(10) . ?
C3 H3A 0.9300 . ?
C4 C5 1.380(11) . ?
C4 H4A 0.9300 . ?
C5 C6 1.358(11) . ?
C5 H5A 0.9300 . ?
C6 C7 1.404(10) . ?
C6 H6A 0.9300 . ?
C7 C8 1.491(10) . ?
C8 C9 1.385(9) . ?
C8 C13 1.401(10) . ?
C9 C10 1.400(12) . ?
C9 H9A 0.9300 . ?
C10 C11 1.337(12) . ?
C10 H10A 0.9300 . ?
C11 C12 1.379(10) . ?
C11 H11A 0.9300 . ?
C12 C13 1.365(10) . ?
C12 H12A 0.9300 . ?
C13 C14 1.490(9) . ?
C14 O4 1.258(8) . ?
C14 O3 1.280(8) . ?
C15 N1 1.339(8) . ?
C15 C16 1.371(9) . ?
C15 H15A 0.9300 . ?
C16 C17 1.385(9) . ?
C16 H16A 0.9300 . ?
C17 C18 1.373(9) . ?
C17 C20 1.468(9) . ?
C18 C19 1.375(9) . ?
C18 H18A 0.9300 . ?
C19 N1 1.327(8) . ?
C19 H19A 0.9300 . ?
C20 N2 1.323(8) . ?
C20 N3 1.329(8) . ?
C21 N4 1.309(8) . ?
C21 N2 1.364(8) . ?
C21 C22 1.481(9) . ?
C22 C26 1.363(9) . ?
C22 C23 1.371(9) . ?
C23 C24 1.360(9) . ?
C23 H23A 0.9300 . ?
C24 N5 1.337(8) . ?
C24 H24A 0.9300 . ?
C25 N5 1.339(8) . ?
C25 C26 1.372(10) . ?
C25 H25A 0.9300 . ?
C26 H26A 0.9300 . ?
N3 N4 1.354(8) . ?
N3 H3 0.87(2) . ?
N5 Ni2 2.103(5) 1_666 ?
O5 H5B 0.8590 . ?
O5 H5C 0.8532 . ?
O6 H6B 0.8500 . ?
O6 H6C 0.8500 . ?
O8 O8 2.51(16) 2_656 ?
O8' O9' 1.60(8) 2_656 ?
O8' O8' 1.63(14) 2_656 ?
O9' O8' 1.60(8) 2_656 ?

loop_
_geom_torsion_atom_site_label_1
_geom_torsion_atom_site_label_2
_geom_torsion_atom_site_label_3
_geom_torsion_atom_site_label_4
_geom_torsion
_geom_torsion_site_symmetry_1
_geom_torsion_site_symmetry_4
O2 C1 C2 C3 50.2(8) . .
O1 C1 C2 C3 -126.4(7) . .
O2 C1 C2 C7 -133.6(7) . .
O1 C1 C2 C7 49.9(8) . .
C7 C2 C3 C4 -4.7(10) . .
C1 C2 C3 C4 171.6(6) . .
C2 C3 C4 C5 1.8(11) . .
C3 C4 C5 C6 1.9(11) . .
C4 C5 C6 C7 -2.8(11) . .
C3 C2 C7 C6 3.7(10) . .
C1 C2 C7 C6 -172.4(6) . .
C3 C2 C7 C8 -168.9(6) . .
C1 C2 C7 C8 15.0(9) . .
C5 C6 C7 C2 0.0(10) . .
C5 C6 C7 C8 172.8(7) . .
C2 C7 C8 C9 83.5(8) . .
C6 C7 C8 C9 -89.0(8) . .
C2 C7 C8 C13 -95.5(9) . .
C6 C7 C8 C13 91.9(8) . .
C13 C8 C9 C10 -4.2(10) . .
C7 C8 C9 C10 176.7(7) . .
C8 C9 C10 C11 1.3(12) . .
C9 C10 C11 C12 2.2(13) . .
C10 C11 C12 C13 -2.7(12) . .
C11 C12 C13 C8 -0.3(11) . .
C11 C12 C13 C14 -178.3(7) . .
C9 C8 C13 C12 3.6(10) . .
C7 C8 C13 C12 -177.3(7) . .
C9 C8 C13 C14 -178.5(6) . .
C7 C8 C13 C14 0.6(11) . .
C12 C13 C14 O4 143.7(7) . .
C8 C13 C14 O4 -34.3(10) . .
C12 C13 C14 O3 -32.6(9) . .
C8 C13 C14 O3 149.5(6) . .
N1 C15 C16 C17 0.5(12) . .
C15 C16 C17 C18 1.8(11) . .
C15 C16 C17 C20 -173.4(7) . .
C16 C17 C18 C19 -2.6(11) . .
C20 C17 C18 C19 172.6(7) . .
C17 C18 C19 N1 1.1(12) . .
C18 C17 C20 N2 -168.6(7) . .
C16 C17 C20 N2 6.4(11) . .
C18 C17 C20 N3 8.9(11) . .
C16 C17 C20 N3 -176.1(7) . .
N4 C21 C22 C26 2.6(12) . .
N2 C21 C22 C26 -179.8(8) . .
N4 C21 C22 C23 -173.5(7) . .
N2 C21 C22 C23 4.2(12) . .
C26 C22 C23 C24 -3.8(12) . .
C21 C22 C23 C24 172.4(7) . .
C22 C23 C24 N5 1.5(13) . .
C23 C22 C26 C25 2.9(13) . .
C21 C22 C26 C25 -173.3(8) . .
N5 C25 C26 C22 0.4(15) . .
C18 C19 N1 C15 1.2(11) . .
C18 C19 N1 Ni1 -170.9(6) . .
C16 C15 N1 C19 -2.0(11) . .
C16 C15 N1 Ni1 169.7(6) . .
O5 Ni1 N1 C19 144.4(5) . .
O5 Ni1 N1 C19 -35.6(5) 2_667 .
O1 Ni1 N1 C19 -123.9(5) . .
O1 Ni1 N1 C19 56.1(5) 2_667 .
N1 Ni1 N1 C19 12(41) 2_667 .
O5 Ni1 N1 C15 -27.1(6) . .
O5 Ni1 N1 C15 152.9(6) 2_667 .
O1 Ni1 N1 C15 64.7(6) . .
O1 Ni1 N1 C15 -115.3(6) 2_667 .
N1 Ni1 N1 C15 -159(41) 2_667 .
N3 C20 N2 C21 -1.5(8) . .
C17 C20 N2 C21 176.3(7) . .
N4 C21 N2 C20 1.6(9) . .
C22 C21 N2 C20 -176.1(7) . .
N2 C20 N3 N4 0.9(8) . .
C17 C20 N3 N4 -176.9(6) . .
N2 C21 N4 N3 -1.1(9) . .
C22 C21 N4 N3 176.7(6) . .
C20 N3 N4 C21 0.1(8) . .
C23 C24 N5 C25 1.7(12) . .
C23 C24 N5 Ni2 -170.1(6) . 1_666
C26 C25 N5 C24 -2.7(13) . .
C26 C25 N5 Ni2 169.6(7) . 1_666
O2 C1 O1 Ni1 -8.8(10) . .
C2 C1 O1 Ni1 167.5(4) . .
O5 Ni1 O1 C1 11.4(6) . .
O5 Ni1 O1 C1 -168.6(6) 2_667 .
O1 Ni1 O1 C1 -149(100) 2_667 .
N1 Ni1 O1 C1 99.3(6) 2_667 .
N1 Ni1 O1 C1 -80.7(6) . .
O3 C14 O4 Ni2 11.2(10) . .
C13 C14 O4 Ni2 -164.8(4) . .
O4 Ni2 O4 C14 -169(100) 2_666 .
O6 Ni2 O4 C14 166.8(6) . .
O6 Ni2 O4 C14 -13.2(6) 2_666 .
N5 Ni2 O4 C14 76.0(6) 1_444 .
N5 Ni2 O4 C14 -104.0(6) 2_777 .
